data_2001010
loop_
_publ_author_name
'Bu, X.'
'Cisarova, I.'
'Coppens, P.'
'Lederle, B.'
'Naughton, M. J.'

_publ_section_title
;
 Structure and conductivity of a new phase of
 3,4;3',4'-bis(ethylenedithio)-2,2',5,5'-tetrathiafulvalene
 hexafluorophosphate: \g-(BEDT-TTF)~2~PF~6~
;
_journal_issue 3
_journal_name_full 'Acta Crystallographica Section C'
_journal_page_first 516
_journal_page_last 519
_journal_paper_doi 10.1107/S0108270191009320
_journal_volume 48
_journal_year 1992
_chemical_formula_moiety '2(C10 H8 S8),F6 P1'
_chemical_formula_sum 'C20 H16 F6 P S16'
_chemical_formula_weight 914.34
_space_group_IT_number 2
_space_group_name_Hall '-P 1'
_space_group_name_H-M_alt 'P -1'
_symmetry_cell_setting triclinic
_symmetry_space_group_name_Hall '-P 1'
_symmetry_space_group_name_H-M 'P -1'
_cell_angle_alpha 78.270(10)
_cell_angle_beta 88.55(2)
_cell_angle_gamma 87.78(2)
_cell_formula_units_Z 2
_cell_length_a 6.607(2)
_cell_length_b 14.988(2)
_cell_length_c 16.803(3)
_cell_volume 1627.7(6)
_diffrn_radiation_type Mo
_diffrn_radiation_wavelength 0.71073
_exptl_absorpt_coefficient_mu 1.122
_exptl_crystal_density_diffrn 1.87
_exptl_crystal_F_000 922
_cod_data_source_file cr0328.cif
_cod_data_source_block cr0328a
_cod_original_cell_volume 1627.8(8)
_cod_original_formula_sum 'C20 H16 F6 P1 S16'
_cod_database_code 2001010

loop_
_space_group_symop_id
_space_group_symop_operation_xyz
1 x,y,z
2 -x,-y,-z

loop_
_atom_site_label
_atom_site_fract_x
_atom_site_fract_y
_atom_site_fract_z
P(1) .3297(3) .2420(2) .49380(10)
S(1) -.2131(2) .14000(10) -.01580(10)
S(2) .2124(2) .12900(10) -.06650(10)
S(3) -.0904(2) .05620(10) .16900(10)
S(4) .3365(3) .0534(2) .12030(10)
S(5) -.3617(3) .2296(2) -.17590(10)
S(6) .1456(3) .2125(2) -.23840(10)
S(7) -.0188(3) .0000(2) .34410(10)
S(8) .4881(3) -.0099(2) .28630(10)
C(1) .0373(9) .1103(4) .0123(4)
C(2) .0875(9) .0784(4) .0909(4)
C(3) -.1507(9) .1860(4) -.1174(4)
C(4) .0410(9) .1814(4) -.1410(4)
C(5) .0856(9) .0248(4) .2467(4)
C(6) .2808(9) .0223(5) .2234(4)
C(7) -.2590(10) .2354(9) -.2760(5)
C(8) -.0680(10) .2520(10) -.2964(5)
C(9) .1990(10) -.0314(7) .4088(5)
C(10) .3880(10) .0181(6) .3779(5)
S(1)B -.1372(3) .47000(10) -.17520(10)
S(2)B .2806(3) .41430(10) -.13130(10)
S(3)B -.2786(3) .39480(10) .01230(10)
S(4)B .1442(3) .34510(10) .05350(10)
S(5)B -.0522(3) .5288(2) -.35000(10)
S(6)B .4453(3) .4617(2) -.29740(10)
S(7)B -.4409(3) .3291(2) .17660(10)
S(8)B .0650(3) .26980(10) .22630(10)
C(1)B .0306(9) .4220(4) -.0997(4)
C(2)B -.0290(9) .3912(4) -.0206(4)
C(3)B .0446(9) .4836(4) -.2545(4)
C(4)B .2360(10) .4567(5) -.2335(4)
C(5)B -.2300(10) .3418(5) .1127(4)
C(6)B -.0320(10) .3192(4) .1321(4)
C(7)B .1680(10) .5395(9) -.4157(5)
C(8)B .339(2) .4801(9) -.3933(6)
C(9)B -.3510(10) .2492(8) .2593(6)
C(10)B -.1560(10) .2665(7) .2936(5)
F(1) .1300(10) .2922(6) .5087(4)
F(2) .419(2) .3353(5) .4664(7)
F(3) .5333(9) .1946(6) .4757(4)
F(4) .246(2) .1469(5) .5162(6)
F(5) .2700(10) .2467(5) .4027(3)
F(6) .3750(10) .2309(6) .5853(3)
